data_7058103
loop_
_publ_author_name
'Jeyalakshmi, Kumaramangalam'
'Haribabu, Jebiti'
'Balachandran, Chandrasekar'
'Narmatha, Eswaramoorthi'
'Bhuvanesh, Nattamai S. P.'
'Aoki, Shin'
'Awale, Suresh'
'Karvembu, Ramasamy'

_publ_section_title
;
 Highly active copper(i) complexes of aroylthiourea ligands against cancer
 cells -- synthetic and biological studies
;
_journal_issue 7
_journal_name_full 'New Journal of Chemistry'
_journal_page_first 3188
_journal_paper_doi 10.1039/C8NJ04246B
_journal_volume 43
_journal_year 2019
_chemical_formula_moiety 'C36 H30 Br0.72 Cl0.29 Cu N6 O6 S3'
_chemical_formula_sum 'C36 H30 Br0.72 Cl0.29 Cu N6 O6 S3'
_chemical_formula_weight 870.19
_space_group_crystal_system triclinic
_space_group_IT_number 2
_space_group_name_Hall '-P 1'
_space_group_name_H-M_alt 'P -1'
_symmetry_space_group_name_Hall '-P 1'
_symmetry_space_group_name_H-M 'P -1'
_atom_sites_solution_hydrogens geom
_audit_creation_date 2016-02-09
_audit_creation_method
;
Olex2 1.2-beta
(compiled 2015.11.10 svn.r3248 for OlexSys, GUI svn.r5133)
;
_audit_update_record
;
2018-06-21 deposited with the CCDC.
2019-01-16 downloaded from the CCDC.
;
_cell_angle_alpha 100.087(2)
_cell_angle_beta 97.217(2)
_cell_angle_gamma 111.760(2)
_cell_formula_units_Z 2
_cell_length_a 9.942(2)
_cell_length_b 10.631(2)
_cell_length_c 19.827(4)
_cell_measurement_reflns_used 7371
_cell_measurement_temperature 110.15
_cell_measurement_theta_max 27.401
_cell_measurement_theta_min 2.255
_cell_volume 1874.1(6)
_computing_cell_refinement 'SAINT v8.34A (Bruker, 2013)'
_computing_data_reduction 'SAINT v8.34A (Bruker, 2013)'
_computing_molecular_graphics 'Olex2 (Dolomanov et al., 2009)'
_computing_publication_material 'Olex2 (Dolomanov et al., 2009)'
_computing_structure_refinement 'ShelXL (Sheldrick, 2015)'
_computing_structure_solution 'ShelXT (Sheldrick, 2015)'
_diffrn_ambient_temperature 110.15
_diffrn_measured_fraction_theta_full 0.997
_diffrn_measured_fraction_theta_max 0.985
_diffrn_measurement_device_type 'Bruker APEX-II CCD'
_diffrn_measurement_method '\f and \w scans'
_diffrn_radiation_type MoK\a
_diffrn_radiation_wavelength 0.71073
_diffrn_reflns_av_R_equivalents 0.0385
_diffrn_reflns_av_unetI/netI 0.0548
_diffrn_reflns_Laue_measured_fraction_full 0.997
_diffrn_reflns_Laue_measured_fraction_max 0.985
_diffrn_reflns_limit_h_max 12
_diffrn_reflns_limit_h_min -12
_diffrn_reflns_limit_k_max 13
_diffrn_reflns_limit_k_min -13
_diffrn_reflns_limit_l_max 25
_diffrn_reflns_limit_l_min -25
_diffrn_reflns_number 21812
_diffrn_reflns_point_group_measured_fraction_full 0.997
_diffrn_reflns_point_group_measured_fraction_max 0.985
_diffrn_reflns_theta_full 25.242
_diffrn_reflns_theta_max 27.479
_diffrn_reflns_theta_min 1.067
_diffrn_standards_number 0
_exptl_absorpt_coefficient_mu 1.592
_exptl_absorpt_correction_T_max 0.7456
_exptl_absorpt_correction_T_min 0.6002
_exptl_absorpt_correction_type multi-scan
_exptl_absorpt_process_details
;
SADABS-2014/3 (Bruker,2014/3) was used for absorption correction.
wR2(int) was 0.0858 before and 0.0423 after correction.
The Ratio of minimum to maximum transmission is 0.8050.
The \l/2 correction factor is Not present.
;
_exptl_crystal_colour colourless
_exptl_crystal_colour_primary colourless
_exptl_crystal_density_diffrn 1.542
_exptl_crystal_description block
_exptl_crystal_F_000 886
_exptl_crystal_size_max 0.336
_exptl_crystal_size_mid 0.245
_exptl_crystal_size_min 0.099
_refine_diff_density_max 0.615
_refine_diff_density_min -0.514
_refine_diff_density_rms 0.081
_refine_ls_extinction_method none
_refine_ls_goodness_of_fit_ref 1.026
_refine_ls_hydrogen_treatment constr
_refine_ls_matrix_type full
_refine_ls_number_parameters 613
_refine_ls_number_reflns 8455
_refine_ls_number_restraints 768
_refine_ls_restrained_S_all 0.999
_refine_ls_R_factor_all 0.0653
_refine_ls_R_factor_gt 0.0423
_refine_ls_shift/su_max 0.001
_refine_ls_shift/su_mean 0.000
_refine_ls_structure_factor_coef Fsqd
_refine_ls_weighting_details 'w=1/[\s^2^(Fo^2^)+(0.0349P)^2^+1.7365P] where P=(Fo^2^+2Fc^2^)/3'
_refine_ls_weighting_scheme calc
_refine_ls_wR_factor_gt 0.0857
_refine_ls_wR_factor_ref 0.0948
_reflns_Friedel_coverage 0.000
_reflns_number_gt 6338
_reflns_number_total 8455
_reflns_threshold_expression 'I > 2\s(I)'
_cod_data_source_file c8nj04246b2.cif
_cod_data_source_block kjcuftu
_cod_depositor_comments 'Adding full bibliography for 7058102--7058103.cif.'
_cod_original_cell_volume 1874.1(7)
_cod_database_code 7058103
_shelxl_version_number 2014/6
_shelx_space_group_comment
;
The symmetry employed for this shelxl refinement is uniquely defined
by the following loop, which should always be used as a source of
symmetry information in preference to the above space-group names.
They are only intended as comments.
;
_shelx_estimated_absorpt_t_max 0.858
_shelx_estimated_absorpt_t_min 0.617
_olex2_refinement_description
;
1. Fixed Uiso
 At 1.2 times of:
  All C(H) groups, All N(H) groups, All N(H,H) groups
2. Shared sites
{C15, C15A}
3. Restrained distances
 C15A-C14 \\sim C15-C14
 with sigma of 0.005
 N4-C19 \\sim N4-C19A
 with sigma of 0.005
4. Uiso/Uaniso restraints and constraints
N6 \\sim C31 \\sim C32 \\sim C33 \\sim C34 \\sim C35 \\sim C36 \\sim N6A \\sim
C31A \\sim C32A \\sim C33A \\sim C34A \\sim C35A \\sim C36A: within 2A with
sigma of 0.005 and sigma for terminal atoms of 0.01
O4 \\sim C15 \\sim C16 \\sim C17 \\sim C18 \\sim O4A \\sim C15A \\sim C16A
\\sim C17A: within 2A with sigma of 0.005 and sigma for terminal atoms of 0.01
C19 \\sim C20 \\sim C21 \\sim C22 \\sim C23 \\sim C24 \\sim C19A \\sim C20A
\\sim C21A \\sim C22A \\sim C23A \\sim C24A: within 2A with sigma of 0.005 and
sigma for terminal atoms of 0.01
Uanis(C15) = Uanis(C15A)
Uanis(Br1) = Uanis(Cl1)
5. Rigid body (RIGU) restrains
 N6, C31, C32, C33, C34, C35, C36, N6A, C31A, C32A, C33A, C34A, C35A, C36A
 with sigma for 1-2 distances of 0.005 and sigma for 1-3 distances of 0.005
 O4, C15, C16, C17, C18, O4A, C15A, C16A, C17A
 with sigma for 1-2 distances of 0.005 and sigma for 1-3 distances of 0.005
 C19, C20, C21, C22, C23, C24, C19A, C20A, C21A, C22A, C23A, C24A
 with sigma for 1-2 distances of 0.005 and sigma for 1-3 distances of 0.005
6. Same fragment restrains
{O4, C15, C16, C17, C18} sigma for 1-2: 0.005, 1-3: 0.04
as
{O4A, C15A, C16A, C17A, C18A}
{N6, C31, C32, C33, C34, C35, C36} sigma for 1-2: 0.02, 1-3: 0.04
as
{N6A, C31A, C32A, C33A, C34A, C35A, C36A}
7. Others
 Sof(N6A)=Sof(H6AA)=Sof(C31A)=Sof(C32A)=Sof(H32A)=Sof(C33A)=Sof(H33A)=
 Sof(C34A)=Sof(H34A)=Sof(C35A)=Sof(H35A)=Sof(C36A)=Sof(H36A)=1-FVAR(1)
 Sof(N6)=Sof(H6A)=Sof(C31)=Sof(C32)=Sof(H32)=Sof(C33)=Sof(H33)=Sof(C34)=
 Sof(H34)=Sof(C35)=Sof(H35)=Sof(C36)=Sof(H36)=FVAR(1)
 Sof(O4A)=Sof(C15A)=Sof(C16A)=Sof(H16A)=Sof(C17A)=Sof(H17A)=Sof(C18A)=
 Sof(H18A)=1-FVAR(2)
 Sof(O4)=Sof(C15)=Sof(C16)=Sof(H16)=Sof(C17)=Sof(H17)=Sof(C18)=Sof(H18)=FVAR(2)
 Sof(H4)=Sof(C19A)=Sof(C20A)=Sof(H20A)=Sof(C21A)=Sof(H21A)=Sof(C22A)=Sof(H22A)=
 Sof(C23A)=Sof(H23A)=Sof(C24A)=Sof(H24A)=1-FVAR(3)
 Sof(H4A)=Sof(C19)=Sof(C20)=Sof(H20)=Sof(C21)=Sof(H21)=Sof(C22)=Sof(H22)=
 Sof(C23)=Sof(H23)=Sof(C24)=Sof(H24)=FVAR(3)
 Fixed Sof: Br1(0.72) Cl1(0.29)
8.a Aromatic/amide H refined with riding coordinates:
 N1(H1), N2(H2), N3(H3), N4(H4A), N4(H4), N5(H5), C4(H4B), C5(H5A), C6(H6),
 C8(H8), C9(H9), C10(H10), C11(H11), C12(H12), C16(H16), C17(H17), C18(H18),
 C16A(H16A), C17A(H17A), C18A(H18A), C20(H20), C21(H21), C22(H22), C23(H23),
 C24(H24), C20A(H20A), C21A(H21A), C22A(H22A), C23A(H23A), C24A(H24A), C28(H28),
  C29(H29), C30(H30), N6(H6A), C32(H32), C33(H33), C34(H34), C35(H35), C36(H36),
  N6A(H6AA), C32A(H32A), C33A(H33A), C34A(H34A), C35A(H35A), C36A(H36A)
8.b Fitted hexagon refined as free rotating group:
 C19(C20,C21,C22,C23,C24), C19A(C20A,C21A,C22A,C23A,C24A)
;
_olex2_submission_special_instructions 'No special instructions were received'

loop_
_space_group_symop_operation_xyz
'x, y, z'
'-x, -y, -z'

loop_
_atom_site_label
_atom_site_type_symbol
_atom_site_fract_x
_atom_site_fract_y
_atom_site_fract_z
_atom_site_U_iso_or_equiv
_atom_site_adp_type
_atom_site_occupancy
_atom_site_site_symmetry_order
_atom_site_calc_flag
_atom_site_refinement_flags_posn
_atom_site_refinement_flags_adp
_atom_site_refinement_flags_occupancy
_atom_site_disorder_assembly
_atom_site_disorder_group
Br1 Br 0.6573(4) 0.1323(4) 0.2338(2) 0.0220(3) Uani 0.72 1 d . . P A 1
Cl1 Cl 0.644(2) 0.135(3) 0.2290(13) 0.0220(3) Uani 0.29 1 d . . P A 2
Cu1 Cu 0.53742(4) 0.28422(4) 0.28152(2) 0.01980(10) Uani 1 1 d . . . . .
S1 S 0.32914(8) 0.25300(7) 0.20659(4) 0.01900(16) Uani 1 1 d . . . . .
S2 S 0.48297(8) 0.24101(10) 0.38543(4) 0.03021(19) Uani 1 1 d . . . . .
S3 S 0.70164(9) 0.51070(8) 0.29562(4) 0.02768(18) Uani 1 1 d . . . . .
O1 O 0.0689(2) -0.2108(2) 0.12461(11) 0.0284(5) Uani 1 1 d . . . . .
O2 O 0.1953(3) -0.3837(2) 0.15423(12) 0.0398(6) Uani 1 1 d . . . . .
O3 O 0.9348(2) 0.3213(2) 0.51321(11) 0.0328(5) Uani 1 1 d . . . . .
O5 O 0.7202(3) 0.5483(3) 0.07202(14) 0.0464(7) Uani 1 1 d . . . . .
O6 O 0.4767(2) 0.1961(2) 0.05779(11) 0.0331(5) Uani 1 1 d . . . . .
N1 N 0.2778(3) -0.0166(2) 0.17888(12) 0.0189(5) Uani 1 1 d . . . . .
H1 H 0.3683 0.0121 0.2034 0.023 Uiso 1 1 calc R . . . .
N2 N 0.1085(3) 0.0446(2) 0.11700(12) 0.0209(5) Uani 1 1 d . . . . .
H2 H 0.0599 -0.0449 0.0972 0.025 Uiso 1 1 calc R . . . .
N3 N 0.7706(3) 0.3074(3) 0.41734(13) 0.0257(6) Uani 1 1 d . . . . .
H3 H 0.7648 0.3172 0.3740 0.031 Uiso 1 1 calc R . . . .
N4 N 0.6466(3) 0.2570(3) 0.50639(12) 0.0245(6) Uani 1 1 d D . . . .
H4A H 0.7339 0.2736 0.5311 0.029 Uiso 0.39(2) 1 calc R . P B 1
H4 H 0.7353 0.2780 0.5311 0.029 Uiso 0.61(2) 1 calc R . P B 2
N5 N 0.6543(3) 0.4324(3) 0.15734(13) 0.0259(6) Uani 1 1 d . . . . .
H5 H 0.6009 0.3502 0.1638 0.031 Uiso 1 1 calc R . . . .
C1 C 0.2314(3) 0.0842(3) 0.16446(14) 0.0164(6) Uani 1 1 d . . . . .
C2 C 0.1958(3) -0.1586(3) 0.15854(15) 0.0218(6) Uani 1 1 d . . . . .
C3 C 0.2710(3) -0.2436(3) 0.18057(16) 0.0242(7) Uani 1 1 d . . . . .
C4 C 0.4016(4) -0.2163(3) 0.22219(18) 0.0334(8) Uani 1 1 d . . . . .
H4B H 0.4752 -0.1272 0.2466 0.040 Uiso 1 1 calc R . . . .
C5 C 0.4066(4) -0.3484(4) 0.2221(2) 0.0411(9) Uani 1 1 d . . . . .
H5A H 0.4841 -0.3650 0.2469 0.049 Uiso 1 1 calc R . . . .
C6 C 0.2822(5) -0.4438(4) 0.18051(19) 0.0421(9) Uani 1 1 d . . . . .
H6 H 0.2572 -0.5414 0.1705 0.051 Uiso 1 1 calc R . . . .
C7 C 0.0505(3) 0.1402(3) 0.09621(15) 0.0182(6) Uani 1 1 d . . . . .
C8 C -0.0618(3) 0.1587(3) 0.12509(18) 0.0312(8) Uani 1 1 d . . . . .
H8 H -0.1008 0.1085 0.1583 0.037 Uiso 1 1 calc R . . . .
C9 C -0.1170(4) 0.2513(4) 0.1051(2) 0.0381(9) Uani 1 1 d . . . . .
H9 H -0.1951 0.2641 0.1244 0.046 Uiso 1 1 calc R . . . .
C10 C -0.0599(3) 0.3251(3) 0.05732(18) 0.0308(7) Uani 1 1 d . . . . .
H10 H -0.0983 0.3887 0.0439 0.037 Uiso 1 1 calc R . . . .
C11 C 0.0526(3) 0.3063(3) 0.02914(16) 0.0268(7) Uani 1 1 d . . . . .
H11 H 0.0924 0.3575 -0.0036 0.032 Uiso 1 1 calc R . . . .
C12 C 0.1082(3) 0.2131(3) 0.04827(15) 0.0239(7) Uani 1 1 d . . . . .
H12 H 0.1854 0.1995 0.0285 0.029 Uiso 1 1 calc R . . . .
C13 C 0.6397(3) 0.2703(3) 0.44110(15) 0.0237(6) Uani 1 1 d . . . . .
C14 C 0.9098(3) 0.3311(3) 0.45329(16) 0.0245(7) Uani 1 1 d D . . . .
O4 O 1.0231(13) 0.4047(12) 0.3493(3) 0.0382(13) Uani 0.389(17) 1 d D U P C 1
C15 C 1.0237(3) 0.3702(3) 0.41238(17) 0.0269(6) Uani 0.389(17) 1 d D U P C 1
C16 C 1.1599(7) 0.3881(18) 0.4437(6) 0.0199(14) Uani 0.389(17) 1 d D U P C 1
H16 H 1.1884 0.3758 0.4888 0.024 Uiso 0.389(17) 1 calc R . P C 1
C17 C 1.2500(11) 0.4280(12) 0.3969(8) 0.0278(15) Uani 0.389(17) 1 d D U P C 1
H17 H 1.3530 0.4482 0.4049 0.033 Uiso 0.389(17) 1 calc R . P C 1
C18 C 1.1710(16) 0.4338(13) 0.3388(7) 0.0313(16) Uani 0.389(17) 1 d D U P C 1
H18 H 1.2063 0.4537 0.2979 0.038 Uiso 0.389(17) 1 calc R . P C 1
O4A O 0.9831(8) 0.3826(8) 0.3465(2) 0.0416(11) Uani 0.611(17) 1 d D U P C 2
C15A C 1.0237(3) 0.3702(3) 0.41238(17) 0.0269(6) Uani 0.611(17) 1 d D U P C 2
C16A C 1.1686(5) 0.3949(11) 0.4286(4) 0.0205(11) Uani 0.611(17) 1 d D U P C 2
H16A H 1.2206 0.3898 0.4709 0.025 Uiso 0.611(17) 1 calc R . P C 2
C17A C 1.2266(8) 0.4294(7) 0.3707(6) 0.0285(13) Uani 0.611(17) 1 d D U P C 2
H17A H 1.3265 0.4517 0.3666 0.034 Uiso 0.611(17) 1 calc R . P C 2
C18A C 1.1187(12) 0.4258(8) 0.3220(4) 0.0354(18) Uani 0.611(17) 1 d D . P C 2
H18A H 1.1302 0.4483 0.2782 0.042 Uiso 0.611(17) 1 calc R . P C 2
C19 C 0.5236(10) 0.2180(14) 0.5397(6) 0.0284(14) Uani 0.39(2) 1 d D U P B 1
C20 C 0.4314(14) 0.2891(13) 0.5362(6) 0.0299(14) Uani 0.39(2) 1 d G U P B 1
H20 H 0.4533 0.3638 0.5135 0.036 Uiso 0.39(2) 1 calc R . P B 1
C21 C 0.3071(11) 0.2509(15) 0.5659(5) 0.0321(15) Uani 0.39(2) 1 d G U P B 1
H21 H 0.2441 0.2994 0.5635 0.038 Uiso 0.39(2) 1 calc R . P B 1
C22 C 0.2751(8) 0.1415(13) 0.5991(5) 0.0326(17) Uani 0.39(2) 1 d G U P B 1
H22 H 0.1901 0.1154 0.6194 0.039 Uiso 0.39(2) 1 calc R . P B 1
C23 C 0.3673(14) 0.0705(10) 0.6026(6) 0.0316(15) Uani 0.39(2) 1 d G U P B 1
H23 H 0.3453 -0.0043 0.6253 0.038 Uiso 0.39(2) 1 calc R . P B 1
C24 C 0.4915(13) 0.1087(13) 0.5729(6) 0.0312(14) Uani 0.39(2) 1 d G U P B 1
H24 H 0.5546 0.0601 0.5754 0.037 Uiso 0.39(2) 1 calc R . P B 1
C19A C 0.5267(6) 0.2126(9) 0.5408(4) 0.0274(11) Uani 0.61(2) 1 d D U P B 2
C20A C 0.4143(8) 0.2607(9) 0.5372(4) 0.0303(11) Uani 0.61(2) 1 d G U P B 2
H20A H 0.4169 0.3292 0.5119 0.036 Uiso 0.61(2) 1 calc R . P B 2
C21A C 0.2981(6) 0.2084(11) 0.5708(3) 0.0312(13) Uani 0.61(2) 1 d G U P B 2
H21A H 0.2212 0.2413 0.5683 0.037 Uiso 0.61(2) 1 calc R . P B 2
C22A C 0.2943(6) 0.1081(9) 0.6079(3) 0.0314(15) Uani 0.61(2) 1 d G U P B 2
H22A H 0.2149 0.0724 0.6308 0.038 Uiso 0.61(2) 1 calc R . P B 2
C23A C 0.4068(10) 0.0601(7) 0.6115(3) 0.0331(13) Uani 0.61(2) 1 d G U P B 2
H23A H 0.4042 -0.0085 0.6368 0.040 Uiso 0.61(2) 1 calc R . P B 2
C24A C 0.5230(8) 0.1123(8) 0.5779(4) 0.0296(11) Uani 0.61(2) 1 d G U P B 2
H24A H 0.5998 0.0795 0.5804 0.036 Uiso 0.61(2) 1 calc R . P B 2
C25 C 0.7337(3) 0.5371(3) 0.21753(18) 0.0269(7) Uani 1 1 d . . . . .
C26 C 0.6492(4) 0.4419(4) 0.08900(18) 0.0312(8) Uani 1 1 d . . . . .
C27 C 0.5548(4) 0.3145(4) 0.03666(17) 0.0322(8) Uani 1 1 d . . . . .
C28 C 0.5290(4) 0.2870(5) -0.0343(2) 0.0496(11) Uani 1 1 d . . . . .
H28 H 0.5683 0.3502 -0.0622 0.060 Uiso 1 1 calc R . . . .
C29 C 0.4308(5) 0.1439(5) -0.0581(2) 0.0529(11) Uani 1 1 d . . . . .
H29 H 0.3924 0.0928 -0.1056 0.063 Uiso 1 1 calc R . . . .
C30 C 0.4023(4) 0.0945(4) -0.00147(19) 0.0434(9) Uani 1 1 d . . . . .
H30 H 0.3389 0.0014 -0.0026 0.052 Uiso 1 1 calc R . . . .
N6 N 0.8360(5) 0.6556(5) 0.2121(2) 0.0239(10) Uani 0.750(6) 1 d D U P D 1
H6A H 0.8528 0.6579 0.1697 0.029 Uiso 0.750(6) 1 calc R . P D 1
C31 C 0.9233(6) 0.7808(5) 0.2655(3) 0.0246(9) Uani 0.750(6) 1 d D U P D 1
C32 C 1.0038(5) 0.7797(4) 0.3278(3) 0.0303(10) Uani 0.750(6) 1 d D U P D 1
H32 H 1.0008 0.6942 0.3372 0.036 Uiso 0.750(6) 1 calc R . P D 1
C33 C 1.0883(5) 0.9051(4) 0.3759(3) 0.0342(10) Uani 0.750(6) 1 d D U P D 1
H33 H 1.1423 0.9054 0.4191 0.041 Uiso 0.750(6) 1 calc R . P D 1
C34 C 1.0949(5) 1.0299(5) 0.3618(3) 0.0321(10) Uani 0.750(6) 1 d D U P D 1
H34 H 1.1540 1.1156 0.3950 0.039 Uiso 0.750(6) 1 calc R . P D 1
C35 C 1.0152(6) 1.0299(5) 0.2994(3) 0.0303(11) Uani 0.750(6) 1 d D U P D 1
H35 H 1.0204 1.1156 0.2895 0.036 Uiso 0.750(6) 1 calc R . P D 1
C36 C 0.9280(6) 0.9055(4) 0.2515(3) 0.0265(9) Uani 0.750(6) 1 d D U P D 1
H36 H 0.8716 0.9053 0.2091 0.032 Uiso 0.750(6) 1 calc R . P D 1
N6A N 0.8028(16) 0.6529(15) 0.1899(8) 0.025(2) Uani 0.250(6) 1 d D U P D 2
H6AA H 0.7879 0.6495 0.1448 0.030 Uiso 0.250(6) 1 calc R . P D 2
C31A C 0.8999(17) 0.7769(14) 0.2420(8) 0.0267(14) Uani 0.250(6) 1 d D U P D 2
C32A C 1.0158(14) 0.7818(13) 0.2891(8) 0.0312(16) Uani 0.250(6) 1 d D U P D 2
H32A H 1.0324 0.6997 0.2902 0.037 Uiso 0.250(6) 1 calc R . P D 2
C33A C 1.1094(14) 0.9084(12) 0.3355(9) 0.0351(16) Uani 0.250(6) 1 d D U P D 2
H33A H 1.1888 0.9131 0.3694 0.042 Uiso 0.250(6) 1 calc R . P D 2
C34A C 1.0842(17) 1.0299(14) 0.3312(10) 0.0310(15) Uani 0.250(6) 1 d D U P D 2
H34A H 1.1504 1.1184 0.3600 0.037 Uiso 0.250(6) 1 calc R . P D 2
C35A C 0.9631(17) 1.0178(15) 0.2850(9) 0.0276(16) Uani 0.250(6) 1 d D U P D 2
H35A H 0.9438 1.0985 0.2835 0.033 Uiso 0.250(6) 1 calc R . P D 2
C36A C 0.8692(16) 0.8930(13) 0.2411(8) 0.0249(16) Uani 0.250(6) 1 d D U P D 2
H36A H 0.7840 0.8862 0.2103 0.030 Uiso 0.250(6) 1 calc R . P D 2

loop_
_atom_site_aniso_label
_atom_site_aniso_U_11
_atom_site_aniso_U_22
_atom_site_aniso_U_33
_atom_site_aniso_U_23
_atom_site_aniso_U_13
_atom_site_aniso_U_12
Br1 0.0189(7) 0.0217(3) 0.0281(7) 0.0072(3) 0.0078(5) 0.0095(4)
Cl1 0.0189(7) 0.0217(3) 0.0281(7) 0.0072(3) 0.0078(5) 0.0095(4)
Cu1 0.01979(19) 0.01929(19) 0.01869(19) 0.00444(14) 0.00188(14) 0.00678(15)
S1 0.0183(3) 0.0130(3) 0.0237(4) 0.0030(3) -0.0003(3) 0.0063(3)
S2 0.0188(4) 0.0526(5) 0.0222(4) 0.0140(4) 0.0063(3) 0.0147(4)
S3 0.0257(4) 0.0174(4) 0.0312(4) -0.0004(3) 0.0002(3) 0.0035(3)
O1 0.0251(12) 0.0165(10) 0.0358(13) 0.0046(9) -0.0050(10) 0.0039(9)
O2 0.0546(16) 0.0160(11) 0.0434(15) 0.0057(10) -0.0060(12) 0.0140(11)
O3 0.0283(12) 0.0391(13) 0.0291(13) 0.0084(10) -0.0021(10) 0.0141(11)
O5 0.0482(16) 0.0506(16) 0.0569(17) 0.0357(14) 0.0307(13) 0.0215(13)
O6 0.0380(13) 0.0358(13) 0.0298(13) 0.0041(10) 0.0071(10) 0.0212(11)
N1 0.0172(12) 0.0126(11) 0.0255(13) 0.0047(10) -0.0035(10) 0.0068(10)
N2 0.0194(13) 0.0128(12) 0.0268(14) 0.0032(10) -0.0021(10) 0.0053(10)
N3 0.0196(13) 0.0371(15) 0.0221(13) 0.0113(12) 0.0046(11) 0.0115(12)
N4 0.0223(13) 0.0312(15) 0.0189(13) 0.0088(11) 0.0029(10) 0.0089(11)
N5 0.0306(14) 0.0191(13) 0.0324(15) 0.0112(11) 0.0169(12) 0.0095(11)
C1 0.0148(13) 0.0159(14) 0.0189(14) 0.0055(11) 0.0045(11) 0.0058(11)
C2 0.0262(16) 0.0168(14) 0.0228(16) 0.0049(12) 0.0054(13) 0.0091(13)
C3 0.0301(17) 0.0150(14) 0.0283(17) 0.0071(12) 0.0067(14) 0.0089(13)
C4 0.0329(19) 0.0243(17) 0.043(2) 0.0112(15) 0.0010(16) 0.0127(15)
C5 0.048(2) 0.041(2) 0.050(2) 0.0228(18) 0.0094(19) 0.0305(19)
C6 0.067(3) 0.0268(19) 0.044(2) 0.0150(16) 0.008(2) 0.0296(19)
C7 0.0146(13) 0.0134(14) 0.0221(15) 0.0023(11) -0.0040(11) 0.0039(11)
C8 0.0246(17) 0.0362(19) 0.044(2) 0.0249(16) 0.0134(15) 0.0156(15)
C9 0.0277(18) 0.046(2) 0.062(2) 0.0326(19) 0.0238(17) 0.0247(17)
C10 0.0288(17) 0.0293(18) 0.044(2) 0.0206(15) 0.0084(15) 0.0168(15)
C11 0.0294(17) 0.0248(16) 0.0245(16) 0.0108(13) 0.0025(13) 0.0079(14)
C12 0.0240(16) 0.0277(16) 0.0209(16) 0.0050(13) 0.0046(12) 0.0118(13)
C13 0.0228(16) 0.0252(16) 0.0240(16) 0.0081(13) 0.0062(13) 0.0092(13)
C14 0.0199(15) 0.0225(16) 0.0288(18) 0.0017(13) -0.0001(13) 0.0096(13)
O4 0.020(2) 0.036(2) 0.043(2) 0.0033(19) -0.0040(19) 0.000(2)
C15 0.0190(12) 0.0239(13) 0.0346(14) 0.0028(11) 0.0016(11) 0.0083(11)
C16 0.0119(19) 0.020(2) 0.029(3) 0.006(2) -0.0010(19) 0.0087(18)
C17 0.016(2) 0.027(2) 0.036(3) 0.003(3) -0.007(2) 0.009(2)
C18 0.017(3) 0.031(2) 0.036(3) 0.003(2) -0.003(2) 0.004(2)
O4A 0.019(2) 0.041(2) 0.0465(18) 0.0028(16) 0.0034(16) -0.0042(19)
C15A 0.0190(12) 0.0239(13) 0.0346(14) 0.0028(11) 0.0016(11) 0.0083(11)
C16A 0.0112(16) 0.0208(18) 0.029(2) 0.003(2) -0.0007(15) 0.0092(15)
C17A 0.012(2) 0.0291(19) 0.039(3) 0.000(2) -0.0020(19) 0.0082(17)
C18A 0.018(4) 0.041(4) 0.038(4) 0.003(3) 0.015(3) 0.001(3)
C19 0.032(2) 0.029(2) 0.019(2) 0.0044(19) 0.007(2) 0.006(2)
C20 0.033(2) 0.030(3) 0.022(2) 0.005(2) 0.0112(19) 0.006(2)
C21 0.038(2) 0.031(3) 0.023(2) 0.010(2) 0.0138(19) 0.006(2)
C22 0.038(2) 0.033(3) 0.023(2) 0.010(2) 0.013(2) 0.007(2)
C23 0.038(2) 0.030(2) 0.023(2) 0.0080(19) 0.011(2) 0.008(2)
C24 0.036(2) 0.030(2) 0.022(2) 0.0035(19) 0.008(2) 0.007(2)
C19A 0.0311(19) 0.0272(19) 0.0186(18) 0.0025(16) 0.0072(16) 0.0066(17)
C20A 0.034(2) 0.032(2) 0.0223(18) 0.0090(18) 0.0095(16) 0.0077(18)
C21A 0.0364(19) 0.032(3) 0.0246(18) 0.0081(19) 0.0149(16) 0.0091(19)
C22A 0.039(2) 0.030(2) 0.023(2) 0.0099(18) 0.0161(18) 0.008(2)
C23A 0.038(2) 0.033(2) 0.023(2) 0.0074(17) 0.007(2) 0.007(2)
C24A 0.034(2) 0.0290(18) 0.0214(19) 0.0045(16) 0.0065(19) 0.0087(19)
C25 0.0214(15) 0.0175(15) 0.044(2) 0.0049(14) 0.0121(14) 0.0101(13)
C26 0.0299(18) 0.039(2) 0.040(2) 0.0195(16) 0.0192(15) 0.0219(16)
C27 0.0325(18) 0.050(2) 0.0302(18) 0.0184(16) 0.0163(15) 0.0269(17)
C28 0.051(2) 0.086(3) 0.034(2) 0.027(2) 0.0195(19) 0.044(2)
C29 0.054(3) 0.087(3) 0.030(2) 0.002(2) 0.0075(19) 0.048(3)
C30 0.040(2) 0.048(2) 0.041(2) -0.0078(18) 0.0007(17) 0.0275(19)
N6 0.021(2) 0.0179(15) 0.030(2) 0.0086(17) 0.0070(16) 0.0028(15)
C31 0.0195(17) 0.0180(14) 0.034(2) 0.0057(16) 0.0077(17) 0.0048(13)
C32 0.0224(17) 0.0210(16) 0.043(2) 0.0076(16) 0.0016(17) 0.0054(14)
C33 0.0222(17) 0.0272(17) 0.044(2) 0.0045(17) -0.0011(17) 0.0034(14)
C34 0.0228(17) 0.0242(16) 0.041(2) 0.0036(17) 0.0078(19) 0.0016(14)
C35 0.028(2) 0.0201(16) 0.038(2) 0.0080(16) 0.012(2) 0.0030(17)
C36 0.0259(19) 0.0200(15) 0.0326(19) 0.0097(14) 0.0125(18) 0.0047(16)
N6A 0.020(3) 0.018(3) 0.034(3) 0.007(3) 0.007(3) 0.003(3)
C31A 0.021(2) 0.0205(19) 0.035(3) 0.008(2) 0.008(2) 0.0035(19)
C32A 0.022(2) 0.022(2) 0.042(3) 0.005(2) 0.003(2) 0.004(2)
C33A 0.023(2) 0.026(2) 0.045(3) 0.004(2) 0.001(2) 0.003(2)
C34A 0.023(2) 0.022(2) 0.040(3) 0.006(2) 0.006(2) 0.002(2)
C35A 0.023(3) 0.021(2) 0.036(3) 0.008(2) 0.009(3) 0.004(2)
C36A 0.022(3) 0.018(2) 0.034(3) 0.009(2) 0.010(3) 0.005(2)

loop_
_atom_type_symbol
_atom_type_description
_atom_type_scat_dispersion_real
_atom_type_scat_dispersion_imag
_atom_type_scat_source
C C 0.0033 0.0016 'International Tables Vol C Tables 4.2.6.8 and 6.1.1.4'
H H 0.0000 0.0000 'International Tables Vol C Tables 4.2.6.8 and 6.1.1.4'
Br Br -0.2901 2.4595 'International Tables Vol C Tables 4.2.6.8 and 6.1.1.4'
Cl Cl 0.1484 0.1585 'International Tables Vol C Tables 4.2.6.8 and 6.1.1.4'
Cu Cu 0.3201 1.2651 'International Tables Vol C Tables 4.2.6.8 and 6.1.1.4'
N N 0.0061 0.0033 'International Tables Vol C Tables 4.2.6.8 and 6.1.1.4'
O O 0.0106 0.0060 'International Tables Vol C Tables 4.2.6.8 and 6.1.1.4'
S S 0.1246 0.1234 'International Tables Vol C Tables 4.2.6.8 and 6.1.1.4'

loop_
_geom_angle_atom_site_label_1
_geom_angle_atom_site_label_2
_geom_angle_atom_site_label_3
_geom_angle
S1 Cu1 Br1 112.21(8)
S1 Cu1 Cl1 109.0(5)
S1 Cu1 S2 110.07(3)
S1 Cu1 S3 107.02(3)
S2 Cu1 Br1 109.12(9)
S2 Cu1 Cl1 111.5(6)
S2 Cu1 S3 111.35(3)
S3 Cu1 Br1 107.04(10)
S3 Cu1 Cl1 107.8(6)
C1 S1 Cu1 112.08(10)
C13 S2 Cu1 109.28(11)
C25 S3 Cu1 109.11(11)
C6 O2 C3 106.1(3)
C30 O6 C27 106.5(3)
C1 N1 H1 117.0
C1 N1 C2 126.1(2)
C2 N1 H1 117.0
C1 N2 H2 118.4
C1 N2 C7 123.3(2)
C7 N2 H2 118.4
C13 N3 H3 116.0
C13 N3 C14 128.0(3)
C14 N3 H3 116.0
C13 N4 H4A 117.5
C13 N4 H4 116.5
C13 N4 C19 125.0(6)
C13 N4 C19A 127.0(4)
C19 N4 H4A 117.5
C19A N4 H4 116.5
C25 N5 H5 116.1
C26 N5 H5 116.1
C26 N5 C25 127.7(3)
N1 C1 S1 120.5(2)
N2 C1 S1 121.5(2)
N2 C1 N1 118.0(2)
O1 C2 N1 122.9(3)
O1 C2 C3 121.8(3)
N1 C2 C3 115.3(3)
O2 C3 C2 115.0(3)
C4 C3 O2 110.3(3)
C4 C3 C2 134.7(3)
C3 C4 H4B 127.1
C3 C4 C5 105.8(3)
C5 C4 H4B 127.1
C4 C5 H5A 126.7
C6 C5 C4 106.6(3)
C6 C5 H5A 126.7
O2 C6 H6 124.4
C5 C6 O2 111.1(3)
C5 C6 H6 124.4
C8 C7 N2 119.3(3)
C8 C7 C12 120.8(3)
C12 C7 N2 119.9(3)
C7 C8 H8 120.5
C7 C8 C9 119.1(3)
C9 C8 H8 120.5
C8 C9 H9 119.7
C10 C9 C8 120.6(3)
C10 C9 H9 119.7
C9 C10 H10 120.1
C11 C10 C9 119.8(3)
C11 C10 H10 120.1
C10 C11 H11 119.9
C10 C11 C12 120.3(3)
C12 C11 H11 119.9
C7 C12 C11 119.5(3)
C7 C12 H12 120.3
C11 C12 H12 120.3
N3 C13 S2 118.6(2)
N4 C13 S2 124.5(2)
N4 C13 N3 116.9(3)
O3 C14 N3 123.5(3)
O3 C14 C15 123.1(3)
O3 C14 C15A 123.1(3)
N3 C14 C15 113.4(3)
N3 C14 C15A 113.4(3)
C15 O4 C18 104.1(6)
O4 C15 C14 132.0(6)
C16 C15 C14 115.9(6)
C16 C15 O4 111.9(6)
C15 C16 H16 126.9
C15 C16 C17 106.1(7)
C17 C16 H16 126.9
C16 C17 H17 125.1
C18 C17 C16 109.9(8)
C18 C17 H17 125.1
O4 C18 H18 126.1
C17 C18 O4 107.7(8)
C17 C18 H18 126.1
C15A O4A C18A 103.8(4)
O4A C15A C14 117.7(4)
C16A C15A C14 130.1(4)
C16A C15A O4A 112.2(4)
C15A C16A H16A 126.9
C15A C16A C17A 106.1(5)
C17A C16A H16A 126.9
C16A C17A H17A 125.6
C18A C17A C16A 108.9(5)
C18A C17A H17A 125.6
O4A C18A H18A 125.5
C17A C18A O4A 108.9(5)
C17A C18A H18A 125.5
C20 C19 N4 118.2(9)
C20 C19 C24 120.0
C24 C19 N4 121.7(9)
C19 C20 H20 120.0
C19 C20 C21 120.0
C21 C20 H20 120.0
C20 C21 H21 120.0
C20 C21 C22 120.0
C22 C21 H21 120.0
C21 C22 H22 120.0
C23 C22 C21 120.0
C23 C22 H22 120.0
C22 C23 H23 120.0
C22 C23 C24 120.0
C24 C23 H23 120.0
C19 C24 H24 120.0
C23 C24 C19 120.0
C23 C24 H24 120.0
C20A C19A N4 123.6(6)
C20A C19A C24A 120.0
C24A C19A N4 116.3(6)
C19A C20A H20A 120.0
C19A C20A C21A 120.0
C21A C20A H20A 120.0
C20A C21A H21A 120.0
C20A C21A C22A 120.0
C22A C21A H21A 120.0
C21A C22A H22A 120.0
C23A C22A C21A 120.0
C23A C22A H22A 120.0
C22A C23A H23A 120.0
C22A C23A C24A 120.0
C24A C23A H23A 120.0
C19A C24A H24A 120.0
C23A C24A C19A 120.0
C23A C24A H24A 120.0
N5 C25 S3 119.6(2)
N5 C25 N6A 102.3(6)
N6 C25 S3 121.0(3)
N6 C25 N5 119.4(3)
N6A C25 S3 136.6(6)
O5 C26 N5 123.4(3)
O5 C26 C27 121.2(3)
N5 C26 C27 115.4(3)
O6 C27 C26 119.6(3)
C28 C27 O6 109.9(3)
C28 C27 C26 130.5(3)
C27 C28 H28 127.1
C27 C28 C29 105.7(4)
C29 C28 H28 127.1
C28 C29 H29 126.3
C30 C29 C28 107.5(4)
C30 C29 H29 126.3
O6 C30 H30 124.8
C29 C30 O6 110.4(4)
C29 C30 H30 124.8
C25 N6 H6A 115.4
C25 N6 C31 129.3(4)
C31 N6 H6A 115.4
C32 C31 N6 122.4(4)
C36 C31 N6 117.0(4)
C36 C31 C32 120.6(4)
C31 C32 H32 120.5
C33 C32 C31 119.0(4)
C33 C32 H32 120.5
C32 C33 H33 119.7
C34 C33 C32 120.7(5)
C34 C33 H33 119.7
C33 C34 H34 120.1
C35 C34 C33 119.9(4)
C35 C34 H34 120.1
C34 C35 H35 119.9
C36 C35 C34 120.2(4)
C36 C35 H35 119.9
C31 C36 H36 120.2
C35 C36 C31 119.7(5)
C35 C36 H36 120.2
C25 N6A H6AA 123.0
C25 N6A C31A 114.0(11)
C31A N6A H6AA 123.0
C32A C31A N6A 123.2(12)
C32A C31A C36A 121.6(12)
C36A C31A N6A 115.1(12)
C31A C32A H32A 120.3
C31A C32A C33A 119.5(12)
C33A C32A H32A 120.3
C32A C33A H33A 120.6
C32A C33A C34A 118.9(12)
C34A C33A H33A 120.6
C33A C34A H34A 120.5
C35A C34A C33A 119.0(13)
C35A C34A H34A 120.5
C34A C35A H35A 119.1
C36A C35A C34A 121.8(13)
C36A C35A H35A 119.1
C31A C36A H36A 120.6
C35A C36A C31A 118.9(12)
C35A C36A H36A 120.6

loop_
_geom_bond_atom_site_label_1
_geom_bond_atom_site_label_2
_geom_bond_distance
Br1 Cu1 2.470(4)
Cl1 Cu1 2.39(3)
Cu1 S1 2.2694(9)
Cu1 S2 2.2749(9)
Cu1 S3 2.2969(9)
S1 C1 1.685(3)
S2 C13 1.682(3)
S3 C25 1.670(3)
O1 C2 1.220(3)
O2 C3 1.362(3)
O2 C6 1.355(4)
O3 C14 1.213(4)
O5 C26 1.222(4)
O6 C27 1.380(4)
O6 C30 1.356(4)
N1 H1 0.8800
N1 C1 1.373(3)
N1 C2 1.377(3)
N2 H2 0.8800
N2 C1 1.321(3)
N2 C7 1.434(3)
N3 H3 0.8800
N3 C13 1.383(4)
N3 C14 1.384(4)
N4 H4A 0.8800
N4 H4 0.8800
N4 C13 1.323(4)
N4 C19 1.424(4)
N4 C19A 1.417(3)
N5 H5 0.8800
N5 C25 1.391(4)
N5 C26 1.372(4)
C2 C3 1.457(4)
C3 C4 1.349(4)
C4 H4B 0.9500
C4 C5 1.423(4)
C5 H5A 0.9500
C5 C6 1.326(5)
C6 H6 0.9500
C7 C8 1.378(4)
C7 C12 1.378(4)
C8 H8 0.9500
C8 C9 1.382(4)
C9 H9 0.9500
C9 C10 1.378(4)
C10 H10 0.9500
C10 C11 1.374(4)
C11 H11 0.9500
C11 C12 1.384(4)
C12 H12 0.9500
C14 C15 1.454(4)
C14 C15A 1.454(4)
O4 C15 1.363(5)
O4 C18 1.437(7)
C15 C16 1.346(5)
C16 H16 0.9500
C16 C17 1.381(7)
C17 H17 0.9500
C17 C18 1.334(8)
C18 H18 0.9500
O4A C15A 1.362(5)
O4A C18A 1.431(6)
C15A C16A 1.349(5)
C16A H16A 0.9500
C16A C17A 1.392(6)
C17A H17A 0.9500
C17A C18A 1.335(7)
C18A H18A 0.9500
C19 C20 1.3900
C19 C24 1.3900
C20 H20 0.9500
C20 C21 1.3900
C21 H21 0.9500
C21 C22 1.3900
C22 H22 0.9500
C22 C23 1.3900
C23 H23 0.9500
C23 C24 1.3900
C24 H24 0.9500
C19A C20A 1.3900
C19A C24A 1.3900
C20A H20A 0.9500
C20A C21A 1.3900
C21A H21A 0.9500
C21A C22A 1.3900
C22A H22A 0.9500
C22A C23A 1.3900
C23A H23A 0.9500
C23A C24A 1.3900
C24A H24A 0.9500
C25 N6 1.326(5)
C25 N6A 1.412(16)
C26 C27 1.454(5)
C27 C28 1.356(5)
C28 H28 0.9500
C28 C29 1.421(6)
C29 H29 0.9500
C29 C30 1.340(5)
C30 H30 0.9500
N6 H6A 0.8800
N6 C31 1.437(5)
C31 C32 1.388(6)
C31 C36 1.386(6)
C32 H32 0.9500
C32 C33 1.385(6)
C33 H33 0.9500
C33 C34 1.384(6)
C34 H34 0.9500
C34 C35 1.382(7)
C35 H35 0.9500
C35 C36 1.381(6)
C36 H36 0.9500
N6A H6AA 0.8800
N6A C31A 1.437(13)
C31A C32A 1.367(14)
C31A C36A 1.380(14)
C32A H32A 0.9500
C32A C33A 1.395(13)
C33A H33A 0.9500
C33A C34A 1.419(14)
C34A H34A 0.9500
C34A C35A 1.368(15)
C35A H35A 0.9500
C35A C36A 1.365(14)
C36A H36A 0.9500

loop_
_geom_hbond_atom_site_label_D
_geom_hbond_atom_site_label_H
_geom_hbond_atom_site_label_A
_geom_hbond_distance_DH
_geom_hbond_distance_HA
_geom_hbond_distance_DA
_geom_hbond_angle_DHA
_geom_hbond_site_symmetry_A
N1 H1 Br1 0.88 2.61 3.445(4) 158.1 .
N1 H1 Cl1 0.88 2.50 3.32(2) 155.7 .
N2 H2 O1 0.88 1.96 2.629(3) 131.4 .
N3 H3 Br1 0.88 2.92 3.609(5) 136.5 .
N3 H3 Cl1 0.88 2.99 3.69(3) 137.9 .
N3 H3 S3 0.88 2.98 3.671(3) 136.8 .
N4 H4 O3 0.88 1.96 2.667(3) 136.7 .
N5 H5 Br1 0.88 3.08 3.772(4) 136.9 .
N5 H5 Cl1 0.88 2.95 3.66(2) 138.8 .
N5 H5 S1 0.88 2.81 3.452(3) 130.9 .
N6 H6A O1 0.88 2.46 3.134(5) 133.6 1_665
N6 H6A O5 0.88 2.07 2.730(5) 131.3 .
N6A H6AA O5 0.88 1.54 2.303(14) 142.9 .

loop_
_geom_torsion_atom_site_label_1
_geom_torsion_atom_site_label_2
_geom_torsion_atom_site_label_3
_geom_torsion_atom_site_label_4
_geom_torsion
Cu1 S1 C1 N1 2.2(3)
Cu1 S1 C1 N2 -178.0(2)
Cu1 S2 C13 N3 -2.9(3)
Cu1 S2 C13 N4 178.8(2)
Cu1 S3 C25 N5 5.4(3)
Cu1 S3 C25 N6 -173.2(3)
Cu1 S3 C25 N6A 168.7(10)
S3 C25 N6 C31 -6.4(6)
S3 C25 N6A C31A 17.7(17)
O1 C2 C3 O2 6.7(4)
O1 C2 C3 C4 -173.2(4)
O2 C3 C4 C5 -0.5(4)
O3 C14 C15 O4 -169.9(7)
O3 C14 C15 C16 3.5(9)
O3 C14 C15A O4A -177.7(5)
O3 C14 C15A C16A 3.8(8)
O5 C26 C27 O6 179.7(3)
O5 C26 C27 C28 1.2(6)
O6 C27 C28 C29 -0.5(4)
N1 C2 C3 O2 -173.5(3)
N1 C2 C3 C4 6.6(5)
N2 C7 C8 C9 179.8(3)
N2 C7 C12 C11 -179.3(3)
N3 C14 C15 O4 9.6(8)
N3 C14 C15 C16 -177.0(9)
N3 C14 C15A O4A 1.8(5)
N3 C14 C15A C16A -176.8(6)
N4 C19 C20 C21 177.7(10)
N4 C19 C24 C23 -177.6(10)
N4 C19A C20A C21A 177.9(7)
N4 C19A C24A C23A -178.1(6)
N5 C25 N6 C31 175.0(4)
N5 C25 N6A C31A -177.1(10)
N5 C26 C27 O6 1.0(4)
N5 C26 C27 C28 -177.6(3)
C1 N1 C2 O1 -0.3(5)
C1 N1 C2 C3 179.9(3)
C1 N2 C7 C8 -98.6(3)
C1 N2 C7 C12 80.8(4)
C2 N1 C1 S1 167.0(2)
C2 N1 C1 N2 -12.8(4)
C2 C3 C4 C5 179.4(3)
C3 O2 C6 C5 0.5(4)
C3 C4 C5 C6 0.8(4)
C4 C5 C6 O2 -0.8(4)
C6 O2 C3 C2 -179.9(3)
C6 O2 C3 C4 0.0(4)
C7 N2 C1 S1 1.6(4)
C7 N2 C1 N1 -178.6(2)
C7 C8 C9 C10 -0.5(5)
C8 C7 C12 C11 0.2(4)
C8 C9 C10 C11 0.2(5)
C9 C10 C11 C12 0.3(5)
C10 C11 C12 C7 -0.5(5)
C12 C7 C8 C9 0.3(5)
C13 N3 C14 O3 0.1(5)
C13 N3 C14 C15 -179.3(3)
C13 N3 C14 C15A -179.3(3)
C13 N4 C19 C20 -50.2(9)
C13 N4 C19 C24 127.4(7)
C13 N4 C19A C20A -45.2(7)
C13 N4 C19A C24A 132.8(4)
C14 N3 C13 S2 -177.5(2)
C14 N3 C13 N4 0.9(5)
C14 C15 C16 C17 -178.4(7)
C14 C15A C16A C17A -179.6(4)
O4 C15 C16 C17 -3.7(14)
C15 O4 C18 C17 -5.6(13)
C15 C16 C17 C18 -0.1(15)
C16 C17 C18 O4 3.6(15)
C18 O4 C15 C14 179.3(6)
C18 O4 C15 C16 5.7(13)
O4A C15A C16A C17A 1.8(9)
C15A O4A C18A C17A 3.2(7)
C15A C16A C17A C18A 0.4(9)
C16A C17A C18A O4A -2.2(8)
C18A O4A C15A C14 178.1(4)
C18A O4A C15A C16A -3.0(8)
C19 N4 C13 S2 -0.9(8)
C19 N4 C13 N3 -179.2(7)
C19 C20 C21 C22 0.0
C20 C19 C24 C23 0.0
C20 C21 C22 C23 0.0
C21 C22 C23 C24 0.0
C22 C23 C24 C19 0.0
C24 C19 C20 C21 0.0
C19A N4 C13 S2 2.1(6)
C19A N4 C13 N3 -176.2(5)
C19A C20A C21A C22A 0.0
C20A C19A C24A C23A 0.0
C20A C21A C22A C23A 0.0
C21A C22A C23A C24A 0.0
C22A C23A C24A C19A 0.0
C24A C19A C20A C21A 0.0
C25 N5 C26 O5 1.9(5)
C25 N5 C26 C27 -179.4(3)
C25 N6 C31 C32 51.6(7)
C25 N6 C31 C36 -130.3(5)
C25 N6A C31A C32A 56(2)
C25 N6A C31A C36A -124.5(15)
C26 N5 C25 S3 169.5(2)
C26 N5 C25 N6 -11.9(5)
C26 N5 C25 N6A 1.1(8)
C26 C27 C28 C29 178.2(3)
C27 O6 C30 C29 0.2(4)
C27 C28 C29 C30 0.6(4)
C28 C29 C30 O6 -0.5(4)
C30 O6 C27 C26 -178.6(3)
C30 O6 C27 C28 0.2(4)
N6 C31 C32 C33 178.4(4)
N6 C31 C36 C35 -177.2(4)
C31 C32 C33 C34 -1.2(7)
C32 C31 C36 C35 0.9(7)
C32 C33 C34 C35 0.7(8)
C33 C34 C35 C36 0.6(8)
C34 C35 C36 C31 -1.4(7)
C36 C31 C32 C33 0.4(7)
N6A C31A C32A C33A 176.5(15)
N6A C31A C36A C35A -174.7(14)
C31A C32A C33A C34A -2(2)
C32A C31A C36A C35A 5(3)
C32A C33A C34A C35A 4(2)
C33A C34A C35A C36A -3(3)
C34A C35A C36A C31A -2(2)
C36A C31A C32A C33A -3(3)
